data_4063125
_journal_name_full Organometallics
_journal_paper_doi 10.1021/om049901x
_journal_year 2004
_chemical_formula_moiety 'C54 H54 Cr N6'
_chemical_formula_sum 'C54 H54 Cr N6'
_chemical_formula_weight 839.03
_space_group_IT_number 2
_space_group_name_Hall '-P 1'
_space_group_name_H-M_alt 'P -1'
_symmetry_cell_setting triclinic
_symmetry_space_group_name_Hall '-P 1'
_symmetry_space_group_name_H-M 'P -1'
_cell_angle_alpha 108.78(4)
_cell_angle_beta 102.63(5)
_cell_angle_gamma 114.25(4)
_cell_formula_units_Z 1
_cell_length_a 10.761(6)
_cell_length_b 11.709(6)
_cell_length_c 11.885(5)
_cell_measurement_temperature 233
_cell_volume 1181.1(10)
_diffrn_ambient_temperature 233
_exptl_crystal_density_diffrn 1.180
_cod_depositor_comments
;
The following automatic conversions were performed:
'_symmetry_cell_setting' value 'Triclinic' changed to 'triclinic'
according to '/home/saulius/struct/CIF-dictionaries/cif_core.dic'
dictionary named 'cif_core.dic' version 2.4.1 from 2010-06-29.

Automatic conversion script
Id: cif_fix_enum 1527 2010-12-29 10:47:43Z saulius 
;
_cod_database_code 4063125

loop_
_symmetry_equiv_pos_as_xyz
'x, y, z'
'-x, -y, -z'

loop_
_atom_site_label
_atom_site_type_symbol
_atom_site_fract_x
_atom_site_fract_y
_atom_site_fract_z
_atom_site_U_iso_or_equiv
_atom_site_adp_type
_atom_site_occupancy
_atom_site_symmetry_multiplicity
_atom_site_calc_flag
_atom_site_refinement_flags
_atom_site_disorder_assembly
_atom_site_disorder_group
Cr1 Cr 0.0000 0.0000 0.0000 0.0522(5) Uani 1 2 d S . .
N1 N -0.3115(7) -0.1265(6) -0.2115(5) 0.0614(16) Uani 1 1 d . . .
N2 N -0.1533(6) -0.0638(5) 0.1815(5) 0.0678(17) Uani 1 1 d . . .
N3 N 0.0029(5) 0.2805(6) 0.0992(5) 0.0553(15) Uani 1 1 d . . .
C1 C -0.1928(7) -0.0822(6) -0.1331(6) 0.0536(18) Uani 1 1 d . . .
C2 C -0.4563(7) -0.2097(8) -0.3045(6) 0.0505(16) Uani 1 1 d . . .
C3 C -0.5261(10) -0.1464(9) -0.3477(8) 0.072(2) Uani 1 1 d . . .
C4 C -0.6710(12) -0.2369(14) -0.4435(9) 0.109(3) Uani 1 1 d . . .
H4A H -0.7245 -0.1998 -0.4757 0.130 Uiso 1 1 calc R . .
C5 C -0.7360(12) -0.3817(16) -0.4912(11) 0.139(6) Uani 1 1 d . . .
H5A H -0.8325 -0.4429 -0.5579 0.166 Uiso 1 1 calc R . .
C6 C -0.6632(13) -0.4340(12) -0.4435(10) 0.137(5) Uani 1 1 d . . .
H6A H -0.7114 -0.5325 -0.4753 0.165 Uiso 1 1 calc R . .
C7 C -0.5234(9) -0.3531(9) -0.3515(7) 0.081(2) Uani 1 1 d . . .
C8 C -0.4488(10) 0.0095(9) -0.2918(8) 0.128(3) Uani 1 1 d . . .
H8A H -0.3440 0.0509 -0.2397 0.192 Uiso 1 1 calc R . .
H8B H -0.4934 0.0443 -0.2374 0.192 Uiso 1 1 calc R . .
H8C H -0.4582 0.0354 -0.3616 0.192 Uiso 1 1 calc R . .
C9 C -0.4415(11) -0.4165(8) -0.3017(8) 0.146(4) Uani 1 1 d . . .
H9A H -0.5070 -0.5183 -0.3427 0.218 Uiso 1 1 calc R . .
H9B H -0.4101 -0.3783 -0.2082 0.218 Uiso 1 1 calc R . .
H9C H -0.3546 -0.3937 -0.3222 0.218 Uiso 1 1 calc R . .
C10 C -0.0941(7) -0.0407(6) 0.1132(6) 0.0565(18) Uani 1 1 d . . .
C11 C -0.1975(6) -0.0708(6) 0.2784(6) 0.0437(15) Uani 1 1 d . . .
C12 C -0.1137(7) 0.0458(7) 0.4014(7) 0.0637(19) Uani 1 1 d . . .
C13 C -0.1508(11) 0.0362(10) 0.5003(8) 0.099(3) Uani 1 1 d . . .
H13A H -0.0940 0.1143 0.5836 0.119 Uiso 1 1 calc R . .
C14 C -0.2662(12) -0.0813(12) 0.4830(10) 0.099(3) Uani 1 1 d . . .
H14A H -0.2855 -0.0841 0.5558 0.119 Uiso 1 1 calc R . .
C15 C -0.3576(8) -0.1977(9) 0.3645(10) 0.082(2) Uani 1 1 d . . .
H15A H -0.4411 -0.2773 0.3543 0.098 Uiso 1 1 calc R . .
C16 C -0.3211(7) -0.1936(7) 0.2557(7) 0.0623(19) Uani 1 1 d . . .
C17 C 0.0146(8) 0.1812(7) 0.4232(8) 0.116(3) Uani 1 1 d . . .
H17A H 0.0656 0.2473 0.5153 0.173 Uiso 1 1 calc R . .
H17B H -0.0228 0.2219 0.3756 0.173 Uiso 1 1 calc R . .
H17C H 0.0838 0.1617 0.3927 0.173 Uiso 1 1 calc R . .
C18 C -0.4120(8) -0.3139(7) 0.1228(8) 0.115(3) Uani 1 1 d . . .
H18A H -0.3475 -0.3205 0.0787 0.173 Uiso 1 1 calc R . .
H18B H -0.4843 -0.2992 0.0746 0.173 Uiso 1 1 calc R . .
H18C H -0.4638 -0.4008 0.1282 0.173 Uiso 1 1 calc R . .
C19 C 0.0050(6) 0.1758(7) 0.0620(6) 0.0508(18) Uani 1 1 d . . .
C20 C -0.0393(7) 0.3789(8) 0.1339(5) 0.0539(17) Uani 1 1 d . . .
C21 C 0.0586(8) 0.5172(8) 0.1606(6) 0.0604(18) Uani 1 1 d . . .
C22 C 0.0115(10) 0.6120(8) 0.1922(6) 0.089(3) Uani 1 1 d . . .
H22A H 0.0733 0.7057 0.2095 0.107 Uiso 1 1 calc R . .
C23 C -0.1253(12) 0.5699(12) 0.1986(7) 0.108(3) Uani 1 1 d . . .
H23A H -0.1548 0.6363 0.2215 0.129 Uiso 1 1 calc R . .
C24 C -0.2195(9) 0.4345(12) 0.1725(7) 0.101(3) Uani 1 1 d . . .
H24A H -0.3130 0.4082 0.1764 0.121 Uiso 1 1 calc R . .
C25 C -0.1771(8) 0.3371(9) 0.1405(6) 0.069(2) Uani 1 1 d . . .
C26 C 0.2068(7) 0.5592(6) 0.1563(6) 0.079(2) Uani 1 1 d . . .
H26A H 0.2508 0.6519 0.1602 0.119 Uiso 1 1 calc R . .
H26B H 0.1955 0.4910 0.0761 0.119 Uiso 1 1 calc R . .
H26C H 0.2711 0.5620 0.2299 0.119 Uiso 1 1 calc R . .
C27 C -0.2800(8) 0.1868(9) 0.1118(7) 0.103(3) Uani 1 1 d . . .
H27A H -0.3767 0.1730 0.1071 0.154 Uiso 1 1 calc R . .
H27B H -0.2378 0.1691 0.1805 0.154 Uiso 1 1 calc R . .
H27C H -0.2917 0.1219 0.0294 0.154 Uiso 1 1 calc R . .

loop_
_atom_site_aniso_label
_atom_site_aniso_U_11
_atom_site_aniso_U_22
_atom_site_aniso_U_33
_atom_site_aniso_U_23
_atom_site_aniso_U_13
_atom_site_aniso_U_12
Cr1 0.0478(10) 0.0586(11) 0.0544(10) 0.0261(9) 0.0287(9) 0.0273(9)
N1 0.056(4) 0.073(4) 0.065(4) 0.034(3) 0.031(3) 0.037(4)
N2 0.075(4) 0.091(5) 0.070(4) 0.052(4) 0.049(4) 0.050(4)
N3 0.052(3) 0.062(4) 0.055(4) 0.025(3) 0.023(3) 0.032(3)
C1 0.062(5) 0.057(5) 0.061(5) 0.034(4) 0.038(4) 0.036(4)
C2 0.041(4) 0.058(5) 0.048(4) 0.027(4) 0.021(4) 0.018(4)
C3 0.086(6) 0.101(7) 0.075(6) 0.054(5) 0.052(5) 0.065(6)
C4 0.100(9) 0.205(11) 0.075(7) 0.078(8) 0.046(7) 0.109(9)
C5 0.070(8) 0.189(14) 0.072(8) 0.040(9) 0.015(6) 0.021(9)
C6 0.109(10) 0.107(9) 0.085(8) 0.037(7) 0.017(7) -0.016(8)
C7 0.084(6) 0.059(6) 0.062(5) 0.029(5) 0.021(5) 0.011(5)
C8 0.197(10) 0.111(8) 0.132(8) 0.063(7) 0.074(7) 0.118(8)
C9 0.243(12) 0.083(6) 0.124(8) 0.062(6) 0.050(8) 0.097(8)
C10 0.055(4) 0.066(5) 0.054(4) 0.030(4) 0.025(4) 0.033(4)
C11 0.046(4) 0.045(4) 0.054(4) 0.031(4) 0.029(3) 0.025(3)
C12 0.070(5) 0.071(5) 0.057(5) 0.031(4) 0.024(4) 0.044(4)
C13 0.134(8) 0.105(8) 0.080(6) 0.039(6) 0.044(6) 0.083(7)
C14 0.135(9) 0.125(9) 0.106(8) 0.083(7) 0.075(7) 0.088(8)
C15 0.061(5) 0.086(6) 0.151(8) 0.091(6) 0.060(6) 0.045(5)
C16 0.057(5) 0.056(5) 0.086(6) 0.040(4) 0.025(4) 0.037(4)
C17 0.074(6) 0.055(5) 0.134(7) 0.022(5) -0.003(5) 0.005(5)
C18 0.069(5) 0.059(5) 0.137(8) 0.012(5) -0.011(5) 0.020(4)
C19 0.046(4) 0.060(5) 0.058(4) 0.031(4) 0.030(3) 0.029(4)
C20 0.054(5) 0.076(6) 0.042(4) 0.020(4) 0.024(3) 0.046(5)
C21 0.064(5) 0.046(5) 0.049(4) 0.005(3) 0.007(4) 0.031(5)
C22 0.081(6) 0.069(6) 0.072(5) 0.001(4) -0.005(5) 0.043(5)
C23 0.102(8) 0.130(9) 0.063(6) -0.004(6) 0.002(6) 0.088(7)
C24 0.069(6) 0.150(9) 0.069(6) 0.016(6) 0.022(5) 0.075(7)
C25 0.060(5) 0.094(6) 0.043(4) 0.017(4) 0.020(4) 0.043(5)
C26 0.062(5) 0.062(5) 0.089(5) 0.032(4) 0.017(4) 0.020(4)
C27 0.063(5) 0.147(8) 0.099(6) 0.060(6) 0.044(5) 0.046(6)

loop_
_geom_bond_atom_site_label_1
_geom_bond_atom_site_label_2
_geom_bond_distance
_geom_bond_site_symmetry_2
_geom_bond_publ_flag
Cr1 C10 1.917(6) 2 ?
Cr1 C10 1.917(6) . ?
Cr1 C1 1.917(7) . ?
Cr1 C1 1.917(7) 2 ?
Cr1 C19 1.923(7) . ?
Cr1 C19 1.923(7) 2 ?
N1 C1 1.180(7) . ?
N1 C2 1.380(7) . ?
N2 C10 1.168(6) . ?
N2 C11 1.352(7) . ?
N3 C19 1.173(7) . ?
N3 C20 1.382(8) . ?
C2 C7 1.369(9) . ?
C2 C3 1.383(9) . ?
C3 C4 1.393(11) . ?
C3 C8 1.482(9) . ?
C4 C5 1.386(13) . ?
C4 H4A 0.9400 . ?
C5 C6 1.316(14) . ?
C5 H5A 0.9400 . ?
C6 C7 1.342(11) . ?
C6 H6A 0.9400 . ?
C7 C9 1.507(10) . ?
C8 H8A 0.9700 . ?
C8 H8B 0.9700 . ?
C8 H8C 0.9700 . ?
C9 H9A 0.9700 . ?
C9 H9B 0.9700 . ?
C9 H9C 0.9700 . ?
C11 C16 1.390(8) . ?
C11 C12 1.393(8) . ?
C12 C13 1.343(9) . ?
C12 C17 1.507(9) . ?
C13 C14 1.335(10) . ?
C13 H13A 0.9400 . ?
C14 C15 1.366(10) . ?
C14 H14A 0.9400 . ?
C15 C16 1.441(9) . ?
C15 H15A 0.9400 . ?
C16 C18 1.482(9) . ?
C17 H17A 0.9700 . ?
C17 H17B 0.9700 . ?
C17 H17C 0.9700 . ?
C18 H18A 0.9700 . ?
C18 H18B 0.9700 . ?
C18 H18C 0.9700 . ?
C20 C25 1.387(8) . ?
C20 C21 1.398(8) . ?
C21 C22 1.380(9) . ?
C21 C26 1.482(8) . ?
C22 C23 1.376(10) . ?
C22 H22A 0.9400 . ?
C23 C24 1.365(11) . ?
C23 H23A 0.9400 . ?
C24 C25 1.370(10) . ?
C24 H24A 0.9400 . ?
C25 C27 1.512(9) . ?
C26 H26A 0.9700 . ?
C26 H26B 0.9700 . ?
C26 H26C 0.9700 . ?
C27 H27A 0.9700 . ?
C27 H27B 0.9700 . ?
C27 H27C 0.9700 . ?
